data_7000934
loop_
_publ_author_name
'Ren, Zhi-Gang'
'Yang, Jun-Yi'
'Song, Ying-Lin'
'Li, Ni-Ya'
'Li, Hong-Xi'
'Chen, Yang'
'Zhang, Yong'
'Lang, Jian-Ping'

_publ_section_title
;
 From trans-[(\h5-C5Me5)2Mo2S2(\m-S)2] to
 [(\h5-C5Me5)2Mo2(\m3-S)4(CuMeCN)2]2+ to
 [(\h5-C5Me5)2Mo2(\m3-S)4Cu2]-based polymeric and dimeric clusters:
 syntheses, structures and enhanced third-order non-linear optical
 performances
;
_journal_issue 14
_journal_name_full 'Dalton Transactions'
_journal_page_first 2578
_journal_page_last 2587
_journal_paper_doi 10.1039/b819240e
_journal_year 2009
_chemical_formula_moiety 'C32 H40 Cu2 Mo2 N2 S4, 2(C6H5N),2(ClO4)'
_chemical_formula_sum 'C44 H50 Cl2 Cu2 Mo2 N4 O8 S4'
_chemical_formula_weight 1285.08
_chemical_name_systematic
;
?
;
_space_group_IT_number 13
_symmetry_cell_setting monoclinic
_symmetry_space_group_name_Hall '-P 2yc'
_symmetry_space_group_name_H-M 'P 1 2/c 1'
_atom_sites_solution_hydrogens geom
_atom_sites_solution_primary direct
_atom_sites_solution_secondary difmap
_cell_angle_alpha 90.00
_cell_angle_beta 127.255(19)
_cell_angle_gamma 90.00
_cell_formula_units_Z 4
_cell_length_a 25.290(5)
_cell_length_b 8.5496(17)
_cell_length_c 30.769(11)
_cell_measurement_reflns_used 16895
_cell_measurement_temperature 193(2)
_cell_measurement_theta_max 25.3491
_cell_measurement_theta_min 3.0357
_cell_volume 5295(3)
_computing_cell_refinement 'CrystalClear, Ver. 1.30 (Rigaku/MSC, 2001)'
_computing_data_collection 'CrystalClear, Ver. 1.30 (Rigaku/MSC, 2001)'
_computing_data_reduction 'CrystalStructure, Ver. 3.60 (Rigaku/MSC,2004)'
_computing_molecular_graphics 'SHELXS-97 (Sheldrick, 1990)'
_computing_structure_refinement 'SHELXL-97 (Sheldrick, 1997)'
_computing_structure_solution 'SHELXS-97 (Sheldrick, 1990)'
_diffrn_ambient_temperature 193(2)
_diffrn_measured_fraction_theta_full 0.997
_diffrn_measured_fraction_theta_max 0.997
_diffrn_measurement_device_type 'Rigaku Mercury'
_diffrn_measurement_method /w
_diffrn_radiation_monochromator graphite
_diffrn_radiation_source 'fine-focus sealed tube'
_diffrn_radiation_type MoK\a
_diffrn_radiation_wavelength 0.71073
_diffrn_reflns_av_R_equivalents 0.0468
_diffrn_reflns_av_sigmaI/netI 0.0377
_diffrn_reflns_limit_h_max 30
_diffrn_reflns_limit_h_min -30
_diffrn_reflns_limit_k_max 9
_diffrn_reflns_limit_k_min -10
_diffrn_reflns_limit_l_max 37
_diffrn_reflns_limit_l_min -37
_diffrn_reflns_number 49851
_diffrn_reflns_theta_full 25.35
_diffrn_reflns_theta_max 25.35
_diffrn_reflns_theta_min 3.04
_diffrn_standards_decay_% 0
_diffrn_standards_interval_count 0
_diffrn_standards_interval_time 0
_diffrn_standards_number 0
_exptl_absorpt_coefficient_mu 1.565
_exptl_absorpt_correction_T_max 0.7246
_exptl_absorpt_correction_T_min 0.4486
_exptl_absorpt_correction_type multi-scan
_exptl_absorpt_process_details 'Jacobson, R. (1998) Private communication to Rigaku Company, Tokyo, Japan.'
_exptl_crystal_colour dark-brown
_exptl_crystal_density_diffrn 1.612
_exptl_crystal_density_method 'not measured'
_exptl_crystal_description prism
_exptl_crystal_F_000 2599
_exptl_crystal_size_max 0.61
_exptl_crystal_size_mid 0.30
_exptl_crystal_size_min 0.22
_refine_diff_density_max 1.303
_refine_diff_density_min -1.773
_refine_diff_density_rms 0.117
_refine_ls_extinction_method none
_refine_ls_goodness_of_fit_ref 1.362
_refine_ls_hydrogen_treatment constr
_refine_ls_matrix_type full
_refine_ls_number_parameters 591
_refine_ls_number_reflns 9696
_refine_ls_number_restraints 0
_refine_ls_restrained_S_all 1.362
_refine_ls_R_factor_all 0.0716
_refine_ls_R_factor_gt 0.0645
_refine_ls_shift/su_max 0.001
_refine_ls_shift/su_mean 0.000
_refine_ls_structure_factor_coef Fsqd
_refine_ls_weighting_details 'calc w=1/[\s^2^(Fo^2^)+(0.0650P)^2^+16.5000P] where P=(Fo^2^+2Fc^2^)/3'
_refine_ls_weighting_scheme calc
_refine_ls_wR_factor_gt 0.1719
_refine_ls_wR_factor_ref 0.1759
_reflns_number_gt 8766
_reflns_number_total 9696
_reflns_threshold_expression >2sigma(I)
_cod_data_source_file b819240e.txt
_cod_data_source_block 5(aniline)
_cod_original_cell_volume 5295(2)
_cod_original_sg_symbol_H-M 'P 2/c'
_cod_database_code 7000934

loop_
_symmetry_equiv_pos_as_xyz
'x, y, z'
'-x, y, -z+1/2'
'-x, -y, -z'
'x, -y, z-1/2'

loop_
_atom_site_label
_atom_site_type_symbol
_atom_site_fract_x
_atom_site_fract_y
_atom_site_fract_z
_atom_site_U_iso_or_equiv
_atom_site_adp_type
_atom_site_occupancy
_atom_site_symmetry_multiplicity
_atom_site_calc_flag
_atom_site_refinement_flags
_atom_site_disorder_assembly
_atom_site_disorder_group
Mo1 Mo 0.42966(3) 0.45732(6) 0.22176(2) 0.02443(16) Uani 1 1 d . . .
Cu1 Cu 0.51287(4) 0.24526(9) 0.30392(3) 0.0318(2) Uani 1 1 d . . .
S1 S 0.41113(8) 0.19939(18) 0.21397(7) 0.0305(4) Uani 1 1 d . . .
S2 S 0.51287(8) 0.50675(18) 0.31391(6) 0.0294(3) Uani 1 1 d . . .
N1 N 0.5157(3) 0.1362(6) 0.3608(2) 0.0314(12) Uani 1 1 d . . .
C1 C 0.3764(4) 0.6808(8) 0.2238(3) 0.0372(16) Uani 1 1 d . . .
C2 C 0.3665(3) 0.6791(8) 0.1734(3) 0.0390(16) Uani 1 1 d . . .
C3 C 0.3275(4) 0.5465(8) 0.1427(3) 0.0406(17) Uani 1 1 d . . .
C4 C 0.3117(4) 0.4670(9) 0.1745(3) 0.0460(18) Uani 1 1 d . . .
C5 C 0.3441(4) 0.5470(8) 0.2251(3) 0.0398(17) Uani 1 1 d . . .
C6 C 0.4097(5) 0.8097(9) 0.2660(4) 0.055(2) Uani 1 1 d . . .
H6A H 0.3771 0.8913 0.2566 0.083 Uiso 1 1 calc R . .
H6B H 0.4459 0.8547 0.2668 0.083 Uiso 1 1 calc R . .
H6C H 0.4276 0.7666 0.3020 0.083 Uiso 1 1 calc R . .
C7 C 0.3882(5) 0.8062(9) 0.1532(4) 0.055(2) Uani 1 1 d . . .
H7A H 0.4331 0.8411 0.1831 0.082 Uiso 1 1 calc R . .
H7B H 0.3574 0.8947 0.1398 0.082 Uiso 1 1 calc R . .
H7C H 0.3881 0.7653 0.1234 0.082 Uiso 1 1 calc R . .
C8 C 0.3013(4) 0.5060(12) 0.0858(3) 0.062(2) Uani 1 1 d . . .
H8A H 0.3366 0.5188 0.0817 0.093 Uiso 1 1 calc R . .
H8B H 0.2641 0.5754 0.0601 0.093 Uiso 1 1 calc R . .
H8C H 0.2860 0.3972 0.0781 0.093 Uiso 1 1 calc R . .
C9 C 0.2653(4) 0.3341(11) 0.1552(4) 0.066(3) Uani 1 1 d . . .
H9A H 0.2215 0.3725 0.1423 0.100 Uiso 1 1 calc R . .
H9B H 0.2820 0.2603 0.1853 0.100 Uiso 1 1 calc R . .
H9C H 0.2616 0.2812 0.1252 0.100 Uiso 1 1 calc R . .
C10 C 0.3371(5) 0.5140(11) 0.2692(4) 0.060(2) Uani 1 1 d . . .
H10A H 0.3263 0.4033 0.2681 0.090 Uiso 1 1 calc R . .
H10B H 0.3015 0.5788 0.2636 0.090 Uiso 1 1 calc R . .
H10C H 0.3790 0.5383 0.3049 0.090 Uiso 1 1 calc R . .
C11 C 0.5723(4) 0.0859(9) 0.4069(3) 0.0378(16) Uani 1 1 d . . .
H11 H 0.6114 0.0827 0.4090 0.045 Uiso 1 1 calc R . .
C12 C 0.5758(4) 0.0382(9) 0.4515(3) 0.0398(17) Uani 1 1 d . . .
H12 H 0.6167 0.0017 0.4834 0.048 Uiso 1 1 calc R . .
C13 C 0.5202(3) 0.0434(8) 0.4501(3) 0.0360(16) Uani 1 1 d . . .
C14 C 0.4614(4) 0.0945(11) 0.4014(3) 0.051(2) Uani 1 1 d . . .
H14 H 0.4215 0.0997 0.3981 0.061 Uiso 1 1 calc R . .
C15 C 0.4613(4) 0.1372(10) 0.3585(3) 0.0470(19) Uani 1 1 d . . .
H15 H 0.4206 0.1691 0.3254 0.056 Uiso 1 1 calc R . .
C16 C 0.5248(4) 0.0027(9) 0.4983(3) 0.0424(17) Uani 1 1 d . . .
H16 H 0.5677 -0.0225 0.5305 0.051 Uiso 1 1 calc R . .
Mo2 Mo 0.07024(3) 0.44276(6) 0.29228(2) 0.02607(16) Uani 1 1 d . . .
Cu2 Cu 0.01329(5) 0.23142(9) 0.20941(3) 0.0355(2) Uani 1 1 d . . .
S3 S 0.08817(9) 0.18416(19) 0.30276(7) 0.0340(4) Uani 1 1 d . . .
S4 S 0.01399(9) 0.49233(19) 0.19966(7) 0.0311(4) Uani 1 1 d . . .
N2 N 0.0176(3) 0.1268(7) 0.1558(2) 0.0364(13) Uani 1 1 d . . .
C17 C 0.1233(4) 0.6653(8) 0.3475(3) 0.0388(16) Uani 1 1 d . . .
C18 C 0.1551(4) 0.5292(9) 0.3814(3) 0.0417(17) Uani 1 1 d . . .
C19 C 0.1878(4) 0.4512(9) 0.3638(3) 0.0455(18) Uani 1 1 d . . .
C20 C 0.1734(4) 0.5326(9) 0.3167(3) 0.0432(18) Uani 1 1 d . . .
C21 C 0.1347(4) 0.6655(9) 0.3080(3) 0.0418(17) Uani 1 1 d . . .
C22 C 0.0897(4) 0.7923(9) 0.3561(3) 0.051(2) Uani 1 1 d . . .
H22A H 0.0517 0.8320 0.3207 0.077 Uiso 1 1 calc R . .
H22B H 0.1212 0.8776 0.3771 0.077 Uiso 1 1 calc R . .
H22C H 0.0743 0.7504 0.3763 0.077 Uiso 1 1 calc R . .
C23 C 0.1588(5) 0.4925(11) 0.4311(3) 0.060(2) Uani 1 1 d . . .
H23A H 0.1929 0.5581 0.4617 0.090 Uiso 1 1 calc R . .
H23B H 0.1703 0.3820 0.4408 0.090 Uiso 1 1 calc R . .
H23C H 0.1157 0.5135 0.4232 0.090 Uiso 1 1 calc R . .
C24 C 0.2342(4) 0.3140(12) 0.3916(4) 0.071(3) Uani 1 1 d . . .
H24A H 0.2275 0.2648 0.4167 0.107 Uiso 1 1 calc R . .
H24B H 0.2802 0.3502 0.4121 0.107 Uiso 1 1 calc R . .
H24C H 0.2251 0.2377 0.3640 0.107 Uiso 1 1 calc R . .
C25 C 0.2010(5) 0.4930(12) 0.2865(4) 0.065(2) Uani 1 1 d . . .
H25A H 0.2496 0.4921 0.3120 0.097 Uiso 1 1 calc R . .
H25B H 0.1863 0.5713 0.2580 0.097 Uiso 1 1 calc R . .
H25C H 0.1850 0.3895 0.2697 0.097 Uiso 1 1 calc R . .
C26 C 0.1152(5) 0.7903(9) 0.2671(4) 0.057(2) Uani 1 1 d . . .
H26A H 0.1491 0.8725 0.2838 0.085 Uiso 1 1 calc R . .
H26B H 0.0725 0.8351 0.2546 0.085 Uiso 1 1 calc R . .
H26C H 0.1112 0.7456 0.2359 0.085 Uiso 1 1 calc R . .
C27 C 0.0750(4) 0.0996(11) 0.1646(3) 0.051(2) Uani 1 1 d . . .
H27 H 0.1150 0.1107 0.2006 0.061 Uiso 1 1 calc R . .
C28 C 0.0789(4) 0.0559(12) 0.1234(3) 0.059(3) Uani 1 1 d . . .
H28 H 0.1210 0.0372 0.1314 0.071 Uiso 1 1 calc R . .
C29 C 0.0212(4) 0.0392(8) 0.0704(3) 0.0380(16) Uani 1 1 d . . .
C30 C -0.0388(4) 0.0609(9) 0.0619(3) 0.0410(17) Uani 1 1 d . . .
H30 H -0.0797 0.0464 0.0267 0.049 Uiso 1 1 calc R . .
C31 C -0.0383(4) 0.1035(9) 0.1052(3) 0.0393(16) Uani 1 1 d . . .
H31 H -0.0797 0.1172 0.0990 0.047 Uiso 1 1 calc R . .
C32 C 0.0252(4) -0.0011(10) 0.0263(3) 0.0474(19) Uani 1 1 d . . .
H32 H 0.0674 -0.0313 0.0362 0.057 Uiso 1 1 calc R . .
N3 N 0.2139(7) 0.8484(16) 0.1296(6) 0.120(5) Uani 1 1 d . . .
H3A H 0.2246 0.8908 0.1098 0.144 Uiso 1 1 calc R . .
H3B H 0.2305 0.8865 0.1621 0.144 Uiso 1 1 calc R . .
C33 C 0.1714(8) 0.723(2) 0.1097(7) 0.104(5) Uani 1 1 d . . .
C34 C 0.1532(8) 0.6684(19) 0.1404(6) 0.098(4) Uani 1 1 d . . .
H34 H 0.1708 0.7121 0.1751 0.118 Uiso 1 1 calc R . .
C35 C 0.1084(8) 0.548(3) 0.1191(8) 0.141(8) Uani 1 1 d . . .
H35 H 0.0937 0.5091 0.1392 0.169 Uiso 1 1 calc R . .
C36 C 0.0830(7) 0.478(2) 0.0674(8) 0.136(6) Uani 1 1 d . . .
H36 H 0.0548 0.3893 0.0536 0.163 Uiso 1 1 calc R . .
C37 C 0.1032(11) 0.553(3) 0.0386(8) 0.156(11) Uani 1 1 d . . .
H37 H 0.0845 0.5193 0.0025 0.187 Uiso 1 1 calc R . .
C38 C 0.1466(10) 0.666(3) 0.0599(7) 0.120(7) Uani 1 1 d . . .
H38 H 0.1609 0.7092 0.0401 0.144 Uiso 1 1 calc R . .
N4 N 0.2893(6) 0.8206(15) 0.4128(4) 0.103(3) Uani 1 1 d . . .
H4A H 0.2693 0.8570 0.4262 0.124 Uiso 1 1 calc R . .
H4B H 0.2821 0.8643 0.3837 0.124 Uiso 1 1 calc R . .
C39 C 0.3321(7) 0.6947(19) 0.4375(5) 0.097(4) Uani 1 1 d . . .
C40 C 0.3655(7) 0.628(2) 0.4180(6) 0.105(5) Uani 1 1 d . . .
H40 H 0.3572 0.6691 0.3857 0.126 Uiso 1 1 calc R . .
C41 C 0.4080(8) 0.510(2) 0.4434(9) 0.128(6) Uani 1 1 d . . .
H41 H 0.4307 0.4732 0.4297 0.154 Uiso 1 1 calc R . .
C42 C 0.4201(8) 0.440(2) 0.4882(9) 0.123(6) Uani 1 1 d . . .
H42 H 0.4500 0.3546 0.5053 0.147 Uiso 1 1 calc R . .
C43 C 0.3868(8) 0.499(2) 0.5083(6) 0.118(5) Uani 1 1 d . . .
H43 H 0.3938 0.4521 0.5394 0.141 Uiso 1 1 calc R . .
C44 C 0.3448(6) 0.6223(17) 0.4837(5) 0.089(4) Uani 1 1 d . . .
H44 H 0.3233 0.6606 0.4983 0.107 Uiso 1 1 calc R . .
Cl1 Cl 0.26962(12) 0.0181(4) 0.28186(11) 0.0743(6) Uani 1 1 d . . .
Cl2 Cl 0.2264(4) 0.0493(10) 0.0120(3) 0.0690(15) Uani 0.496(5) 1 d P A 1
O5 O 0.1720(6) 0.1543(17) -0.0027(5) 0.0690(15) Uani 0.496(5) 1 d P A 1
O6 O 0.1909(6) -0.0865(18) -0.0161(5) 0.0690(15) Uani 0.496(5) 1 d P A 1
O7 O 0.2538(6) 0.1350(18) -0.0093(5) 0.0690(15) Uani 0.496(5) 1 d P A 1
O8 O 0.2658(6) 0.0445(19) 0.0676(5) 0.0690(15) Uani 0.496(5) 1 d P A 1
O1 O 0.2356(6) 0.0471(19) 0.2261(6) 0.0743(6) Uani 0.496(5) 1 d P A 1
O2 O 0.3115(6) 0.1680(19) 0.3051(6) 0.0743(6) Uani 0.496(5) 1 d P A 1
O3 O 0.3157(7) -0.096(2) 0.3067(6) 0.0743(6) Uani 0.496(5) 1 d P A 1
O4 O 0.2313(7) 0.050(2) 0.3014(6) 0.0743(6) Uani 0.496(5) 1 d P A 1
O1A O 0.2258(6) -0.0989(19) 0.2353(5) 0.0743(6) Uani 0.504(5) 1 d P A 2
O2A O 0.3046(6) 0.0996(19) 0.2693(6) 0.0743(6) Uani 0.504(5) 1 d P A 2
O3A O 0.3103(6) -0.0872(19) 0.3285(6) 0.0743(6) Uani 0.504(5) 1 d P A 2
O4A O 0.2184(7) 0.084(2) 0.2808(6) 0.0743(6) Uani 0.504(5) 1 d P A 2
Cl2A Cl 0.2400(4) -0.0077(12) 0.0113(4) 0.093(2) Uani 0.504(5) 1 d P A 2
O5A O 0.2922(7) -0.103(2) 0.0178(5) 0.093(2) Uani 0.504(5) 1 d P A 2
O6A O 0.2815(7) 0.090(2) 0.0615(6) 0.093(2) Uani 0.504(5) 1 d P A 2
O7A O 0.2058(7) -0.117(2) 0.0194(6) 0.093(2) Uani 0.504(5) 1 d P A 2
O8A O 0.2044(7) 0.038(2) -0.0389(6) 0.093(2) Uani 0.504(5) 1 d P A 2

loop_
_atom_site_aniso_label
_atom_site_aniso_U_11
_atom_site_aniso_U_22
_atom_site_aniso_U_33
_atom_site_aniso_U_23
_atom_site_aniso_U_13
_atom_site_aniso_U_12
Mo1 0.0335(3) 0.0197(3) 0.0258(3) 0.0000(2) 0.0209(2) 0.0016(2)
Cu1 0.0518(5) 0.0242(4) 0.0316(4) 0.0030(3) 0.0315(4) -0.0012(4)
S1 0.0413(9) 0.0232(8) 0.0329(8) -0.0027(6) 0.0256(8) -0.0050(7)
S2 0.0424(9) 0.0254(8) 0.0285(8) -0.0050(6) 0.0257(7) -0.0027(7)
N1 0.040(3) 0.030(3) 0.027(3) 0.006(2) 0.022(3) 0.000(2)
C1 0.047(4) 0.025(3) 0.049(4) 0.000(3) 0.034(4) 0.015(3)
C2 0.038(4) 0.031(4) 0.043(4) 0.011(3) 0.022(3) 0.012(3)
C3 0.037(4) 0.037(4) 0.038(4) 0.004(3) 0.017(3) 0.010(3)
C4 0.043(4) 0.042(4) 0.055(5) -0.002(4) 0.030(4) 0.006(3)
C5 0.040(4) 0.039(4) 0.051(4) 0.005(3) 0.033(4) 0.011(3)
C6 0.072(6) 0.038(4) 0.061(5) -0.010(4) 0.044(5) 0.006(4)
C7 0.071(6) 0.038(4) 0.064(5) 0.030(4) 0.045(5) 0.022(4)
C8 0.056(5) 0.072(6) 0.033(4) 0.009(4) 0.013(4) 0.024(5)
C9 0.035(4) 0.062(6) 0.086(7) 0.002(5) 0.028(5) -0.004(4)
C10 0.076(6) 0.057(5) 0.080(6) 0.011(5) 0.065(6) 0.017(5)
C11 0.040(4) 0.049(4) 0.033(4) 0.009(3) 0.027(3) 0.009(3)
C12 0.040(4) 0.055(5) 0.028(3) 0.016(3) 0.022(3) 0.014(3)
C13 0.040(4) 0.043(4) 0.027(3) 0.006(3) 0.022(3) 0.000(3)
C14 0.034(4) 0.087(6) 0.032(4) 0.019(4) 0.020(3) -0.001(4)
C15 0.034(4) 0.074(6) 0.030(4) 0.018(4) 0.018(3) 0.004(4)
C16 0.047(4) 0.055(4) 0.029(4) 0.010(3) 0.024(3) 0.000(4)
Mo2 0.0344(3) 0.0228(3) 0.0261(3) -0.0015(2) 0.0209(3) -0.0003(2)
Cu2 0.0576(5) 0.0285(4) 0.0334(4) -0.0037(3) 0.0343(4) 0.0016(4)
S3 0.0495(10) 0.0255(8) 0.0332(9) 0.0039(7) 0.0283(8) 0.0073(7)
S4 0.0417(9) 0.0293(8) 0.0314(8) 0.0048(7) 0.0269(8) 0.0000(7)
N2 0.047(3) 0.036(3) 0.032(3) -0.005(3) 0.027(3) 0.008(3)
C17 0.042(4) 0.035(4) 0.039(4) -0.010(3) 0.024(3) -0.009(3)
C18 0.040(4) 0.050(4) 0.028(4) -0.010(3) 0.017(3) -0.012(3)
C19 0.036(4) 0.047(5) 0.039(4) -0.006(3) 0.015(3) 0.000(3)
C20 0.039(4) 0.046(4) 0.050(4) -0.012(4) 0.029(4) -0.012(3)
C21 0.043(4) 0.036(4) 0.042(4) -0.009(3) 0.024(3) -0.015(3)
C22 0.064(5) 0.033(4) 0.058(5) -0.015(4) 0.038(4) -0.007(4)
C23 0.079(6) 0.061(5) 0.032(4) -0.007(4) 0.029(4) -0.015(5)
C24 0.044(5) 0.073(7) 0.062(6) 0.008(5) 0.014(4) 0.011(5)
C25 0.056(5) 0.080(6) 0.079(7) -0.010(5) 0.051(5) -0.007(5)
C26 0.068(6) 0.037(4) 0.067(6) 0.001(4) 0.042(5) -0.017(4)
C27 0.051(5) 0.070(5) 0.026(4) -0.005(4) 0.020(3) 0.016(4)
C28 0.042(4) 0.101(7) 0.031(4) -0.008(4) 0.020(4) 0.024(5)
C29 0.043(4) 0.044(4) 0.027(3) -0.006(3) 0.021(3) 0.005(3)
C30 0.042(4) 0.051(4) 0.034(4) -0.011(3) 0.025(3) -0.002(3)
C31 0.044(4) 0.044(4) 0.039(4) -0.011(3) 0.030(3) -0.005(3)
C32 0.045(4) 0.066(5) 0.032(4) -0.009(4) 0.024(3) 0.010(4)
N3 0.157(12) 0.120(10) 0.152(12) 0.041(9) 0.129(11) 0.055(9)
C33 0.096(10) 0.132(13) 0.106(11) 0.058(10) 0.073(9) 0.071(9)
C34 0.097(10) 0.129(12) 0.089(9) 0.034(9) 0.067(9) 0.042(9)
C35 0.083(10) 0.24(2) 0.120(14) 0.066(15) 0.072(11) 0.067(13)
C36 0.072(9) 0.158(17) 0.111(13) -0.003(12) 0.020(9) 0.019(9)
C37 0.122(16) 0.25(3) 0.075(11) 0.049(15) 0.050(12) 0.101(17)
C38 0.118(13) 0.173(18) 0.079(11) 0.060(11) 0.066(10) 0.090(13)
N4 0.103(8) 0.130(10) 0.069(6) -0.014(7) 0.048(6) -0.018(8)
C39 0.080(8) 0.125(12) 0.067(8) -0.029(8) 0.036(7) -0.043(8)
C40 0.080(8) 0.163(15) 0.084(9) -0.024(10) 0.056(8) -0.037(10)
C41 0.080(10) 0.149(16) 0.155(17) -0.054(14) 0.071(12) -0.033(11)
C42 0.085(10) 0.115(13) 0.148(16) 0.001(11) 0.060(11) -0.018(9)
C43 0.078(9) 0.145(14) 0.082(9) 0.011(10) 0.023(8) -0.039(10)
C44 0.084(8) 0.109(10) 0.067(7) -0.018(7) 0.042(7) -0.036(8)
Cl1 0.0507(11) 0.1062(18) 0.0698(14) 0.0116(13) 0.0385(11) 0.0009(11)
Cl2 0.044(2) 0.102(4) 0.047(2) 0.004(3) 0.021(2) -0.024(2)
O5 0.044(2) 0.102(4) 0.047(2) 0.004(3) 0.021(2) -0.024(2)
O6 0.044(2) 0.102(4) 0.047(2) 0.004(3) 0.021(2) -0.024(2)
O7 0.044(2) 0.102(4) 0.047(2) 0.004(3) 0.021(2) -0.024(2)
O8 0.044(2) 0.102(4) 0.047(2) 0.004(3) 0.021(2) -0.024(2)
O1 0.0507(11) 0.1062(18) 0.0698(14) 0.0116(13) 0.0385(11) 0.0009(11)
O2 0.0507(11) 0.1062(18) 0.0698(14) 0.0116(13) 0.0385(11) 0.0009(11)
O3 0.0507(11) 0.1062(18) 0.0698(14) 0.0116(13) 0.0385(11) 0.0009(11)
O4 0.0507(11) 0.1062(18) 0.0698(14) 0.0116(13) 0.0385(11) 0.0009(11)
O1A 0.0507(11) 0.1062(18) 0.0698(14) 0.0116(13) 0.0385(11) 0.0009(11)
O2A 0.0507(11) 0.1062(18) 0.0698(14) 0.0116(13) 0.0385(11) 0.0009(11)
O3A 0.0507(11) 0.1062(18) 0.0698(14) 0.0116(13) 0.0385(11) 0.0009(11)
O4A 0.0507(11) 0.1062(18) 0.0698(14) 0.0116(13) 0.0385(11) 0.0009(11)
Cl2A 0.058(3) 0.136(6) 0.054(3) 0.017(3) 0.017(2) -0.026(3)
O5A 0.058(3) 0.136(6) 0.054(3) 0.017(3) 0.017(2) -0.026(3)
O6A 0.058(3) 0.136(6) 0.054(3) 0.017(3) 0.017(2) -0.026(3)
O7A 0.058(3) 0.136(6) 0.054(3) 0.017(3) 0.017(2) -0.026(3)
O8A 0.058(3) 0.136(6) 0.054(3) 0.017(3) 0.017(2) -0.026(3)

loop_
_atom_type_symbol
_atom_type_description
_atom_type_scat_dispersion_real
_atom_type_scat_dispersion_imag
_atom_type_scat_source
C C 0.0033 0.0016 'International Tables Vol C Tables 4.2.6.8 and 6.1.1.4'
H H 0.0000 0.0000 'International Tables Vol C Tables 4.2.6.8 and 6.1.1.4'
Cl Cl 0.1484 0.1585 'International Tables Vol C Tables 4.2.6.8 and 6.1.1.4'
Cu Cu 0.3201 1.2651 'International Tables Vol C Tables 4.2.6.8 and 6.1.1.4'
Mo Mo -1.6832 0.6857 'International Tables Vol C Tables 4.2.6.8 and 6.1.1.4'
N N 0.0061 0.0033 'International Tables Vol C Tables 4.2.6.8 and 6.1.1.4'
O O 0.0106 0.0060 'International Tables Vol C Tables 4.2.6.8 and 6.1.1.4'
S S 0.1246 0.1234 'International Tables Vol C Tables 4.2.6.8 and 6.1.1.4'

loop_
_geom_angle_atom_site_label_1
_geom_angle_atom_site_label_2
_geom_angle_atom_site_label_3
_geom_angle
_geom_angle_site_symmetry_1
_geom_angle_site_symmetry_3
_geom_angle_publ_flag
S1 Mo1 S2 106.60(6) . . ?
S1 Mo1 S2 106.16(6) . 2_655 ?
S2 Mo1 S2 100.31(6) . 2_655 ?
S1 Mo1 C2 135.42(19) . . ?
S2 Mo1 C2 113.11(19) . . ?
S2 Mo1 C2 86.22(19) 2_655 . ?
S1 Mo1 C5 100.78(19) . . ?
S2 Mo1 C5 93.7(2) . . ?
S2 Mo1 C5 144.40(18) 2_655 . ?
C2 Mo1 C5 58.2(3) . . ?
S1 Mo1 C3 100.41(18) . . ?
S2 Mo1 C3 144.59(18) . . ?
S2 Mo1 C3 93.6(2) 2_655 . ?
C2 Mo1 C3 35.2(2) . . ?
C5 Mo1 C3 58.5(3) . . ?
S1 Mo1 C1 135.63(19) . . ?
S2 Mo1 C1 86.01(18) . . ?
S2 Mo1 C1 113.25(18) 2_655 . ?
C2 Mo1 C1 35.0(2) . . ?
C5 Mo1 C1 35.0(2) . . ?
C3 Mo1 C1 58.6(3) . . ?
S1 Mo1 C4 82.32(19) . . ?
S2 Mo1 C4 127.4(2) . . ?
S2 Mo1 C4 127.5(2) 2_655 . ?
C2 Mo1 C4 57.8(3) . . ?
C5 Mo1 C4 34.8(3) . . ?
C3 Mo1 C4 35.0(3) . . ?
C1 Mo1 C4 57.9(3) . . ?
S1 Mo1 Cu1 55.01(5) . 2_655 ?
S2 Mo1 Cu1 103.09(5) . 2_655 ?
S2 Mo1 Cu1 52.35(4) 2_655 2_655 ?
C2 Mo1 Cu1 129.32(19) . 2_655 ?
C5 Mo1 Cu1 153.53(19) . 2_655 ?
C3 Mo1 Cu1 111.12(18) . 2_655 ?
C1 Mo1 Cu1 163.78(18) . 2_655 ?
C4 Mo1 Cu1 122.19(19) . 2_655 ?
S1 Mo1 Cu1 56.39(5) . . ?
S2 Mo1 Cu1 51.68(5) . . ?
S2 Mo1 Cu1 101.70(5) 2_655 . ?
C2 Mo1 Cu1 163.62(19) . . ?
C5 Mo1 Cu1 112.55(18) . . ?
C3 Mo1 Cu1 154.93(19) . . ?
C1 Mo1 Cu1 129.52(18) . . ?
C4 Mo1 Cu1 123.7(2) . . ?
Cu1 Mo1 Cu1 65.46(4) 2_655 . ?
S1 Mo1 Mo1 99.66(5) . 2_655 ?
S2 Mo1 Mo1 52.10(5) . 2_655 ?
S2 Mo1 Mo1 52.07(5) 2_655 2_655 ?
C2 Mo1 Mo1 120.32(18) . 2_655 ?
C5 Mo1 Mo1 144.13(19) . 2_655 ?
C3 Mo1 Mo1 144.02(19) . 2_655 ?
C1 Mo1 Mo1 120.24(18) . 2_655 ?
C4 Mo1 Mo1 178.02(19) . 2_655 ?
Cu1 Mo1 Mo1 59.37(3) 2_655 2_655 ?
Cu1 Mo1 Mo1 57.81(3) . 2_655 ?
N1 Cu1 S2 110.80(17) . . ?
N1 Cu1 S1 123.06(17) . 2_655 ?
S2 Cu1 S1 105.47(6) . 2_655 ?
N1 Cu1 S1 112.78(17) . . ?
S2 Cu1 S1 103.27(6) . . ?
S1 Cu1 S1 99.27(7) 2_655 . ?
N1 Cu1 Mo1 147.63(17) . 2_655 ?
S2 Cu1 Mo1 54.82(5) . 2_655 ?
S1 Cu1 Mo1 51.84(4) 2_655 2_655 ?
S1 Cu1 Mo1 99.29(5) . 2_655 ?
N1 Cu1 Mo1 136.78(17) . . ?
S2 Cu1 Mo1 54.05(5) . . ?
S1 Cu1 Mo1 100.03(5) 2_655 . ?
S1 Cu1 Mo1 50.60(4) . . ?
Mo1 Cu1 Mo1 62.82(3) 2_655 . ?
N1 Cu1 Cu1 150.34(16) . 2_655 ?
S2 Cu1 Cu1 97.71(4) . 2_655 ?
S1 Cu1 Cu1 52.44(5) 2_655 2_655 ?
S1 Cu1 Cu1 50.03(5) . 2_655 ?
Mo1 Cu1 Cu1 58.01(3) 2_655 2_655 ?
Mo1 Cu1 Cu1 56.53(3) . 2_655 ?
Mo1 S1 Cu1 73.15(5) . 2_655 ?
Mo1 S1 Cu1 73.01(5) . . ?
Cu1 S1 Cu1 77.53(6) 2_655 . ?
Cu1 S2 Mo1 74.27(5) . . ?
Cu1 S2 Mo1 72.83(5) . 2_655 ?
Mo1 S2 Mo1 75.83(6) . 2_655 ?
C15 N1 C11 117.9(6) . . ?
C15 N1 Cu1 118.3(5) . . ?
C11 N1 Cu1 122.7(5) . . ?
C2 C1 C5 107.5(6) . . ?
C2 C1 C6 125.9(7) . . ?
C5 C1 C6 126.3(7) . . ?
C2 C1 Mo1 71.8(4) . . ?
C5 C1 Mo1 72.3(4) . . ?
C6 C1 Mo1 125.7(5) . . ?
C1 C2 C3 109.1(6) . . ?
C1 C2 C7 125.3(7) . . ?
C3 C2 C7 125.3(7) . . ?
C1 C2 Mo1 73.3(4) . . ?
C3 C2 Mo1 73.1(4) . . ?
C7 C2 Mo1 124.5(5) . . ?
C2 C3 C4 107.1(7) . . ?
C2 C3 C8 127.0(8) . . ?
C4 C3 C8 125.6(8) . . ?
C2 C3 Mo1 71.7(4) . . ?
C4 C3 Mo1 74.2(4) . . ?
C8 C3 Mo1 124.5(5) . . ?
C5 C4 C3 107.8(7) . . ?
C5 C4 C9 127.0(8) . . ?
C3 C4 C9 125.0(8) . . ?
C5 C4 Mo1 70.9(4) . . ?
C3 C4 Mo1 70.9(4) . . ?
C9 C4 Mo1 127.6(5) . . ?
C1 C5 C4 108.4(7) . . ?
C1 C5 C10 124.3(7) . . ?
C4 C5 C10 126.7(7) . . ?
C1 C5 Mo1 72.6(4) . . ?
C4 C5 Mo1 74.4(4) . . ?
C10 C5 Mo1 126.4(5) . . ?
C1 C6 H6A 109.5 . . ?
C1 C6 H6B 109.5 . . ?
H6A C6 H6B 109.5 . . ?
C1 C6 H6C 109.5 . . ?
H6A C6 H6C 109.5 . . ?
H6B C6 H6C 109.5 . . ?
C2 C7 H7A 109.5 . . ?
C2 C7 H7B 109.5 . . ?
H7A C7 H7B 109.5 . . ?
C2 C7 H7C 109.5 . . ?
H7A C7 H7C 109.5 . . ?
H7B C7 H7C 109.5 . . ?
C3 C8 H8A 109.5 . . ?
C3 C8 H8B 109.5 . . ?
H8A C8 H8B 109.5 . . ?
C3 C8 H8C 109.5 . . ?
H8A C8 H8C 109.5 . . ?
H8B C8 H8C 109.5 . . ?
C4 C9 H9A 109.5 . . ?
C4 C9 H9B 109.5 . . ?
H9A C9 H9B 109.5 . . ?
C4 C9 H9C 109.5 . . ?
H9A C9 H9C 109.5 . . ?
H9B C9 H9C 109.5 . . ?
C5 C10 H10A 109.5 . . ?
C5 C10 H10B 109.5 . . ?
H10A C10 H10B 109.5 . . ?
C5 C10 H10C 109.5 . . ?
H10A C10 H10C 109.5 . . ?
H10B C10 H10C 109.5 . . ?
N1 C11 C12 122.0(6) . . ?
N1 C11 H11 119.0 . . ?
C12 C11 H11 119.0 . . ?
C13 C12 C11 120.5(6) . . ?
C13 C12 H12 119.7 . . ?
C11 C12 H12 119.7 . . ?
C12 C13 C14 116.5(6) . . ?
C12 C13 C16 120.5(6) . . ?
C14 C13 C16 122.9(7) . . ?
C15 C14 C13 119.8(7) . . ?
C15 C14 H14 120.1 . . ?
C13 C14 H14 120.1 . . ?
N1 C15 C14 123.2(7) . . ?
N1 C15 H15 118.4 . . ?
C14 C15 H15 118.4 . . ?
C16 C16 C13 126.3(9) 3_656 . ?
C16 C16 H16 116.8 3_656 . ?
C13 C16 H16 116.8 . . ?
S3 Mo2 S4 106.04(6) . . ?
S3 Mo2 S4 106.43(6) . 2 ?
S4 Mo2 S4 100.19(6) . 2 ?
S3 Mo2 C17 135.74(19) . . ?
S4 Mo2 C17 113.28(19) . . ?
S4 Mo2 C17 86.23(18) 2 . ?
S3 Mo2 C18 100.4(2) . . ?
S4 Mo2 C18 145.0(2) . . ?
S4 Mo2 C18 93.8(2) 2 . ?
C17 Mo2 C18 35.6(3) . . ?
S3 Mo2 C21 135.4(2) . . ?
S4 Mo2 C21 86.44(19) . . ?
S4 Mo2 C21 113.3(2) 2 . ?
C17 Mo2 C21 34.8(3) . . ?
C18 Mo2 C21 58.6(3) . . ?
S3 Mo2 C20 100.8(2) . . ?
S4 Mo2 C20 93.9(2) . . ?
S4 Mo2 C20 144.30(19) 2 . ?
C17 Mo2 C20 58.1(3) . . ?
C18 Mo2 C20 58.4(3) . . ?
C21 Mo2 C20 34.9(3) . . ?
S3 Mo2 C19 82.37(19) . . ?
S4 Mo2 C19 128.1(2) . . ?
S4 Mo2 C19 127.0(2) 2 . ?
C17 Mo2 C19 57.7(3) . . ?
C18 Mo2 C19 34.3(3) . . ?
C21 Mo2 C19 58.0(3) . . ?
C20 Mo2 C19 35.2(3) . . ?
S3 Mo2 Cu2 54.93(5) . . ?
S4 Mo2 Cu2 52.31(5) . . ?
S4 Mo2 Cu2 102.80(5) 2 . ?
C17 Mo2 Cu2 163.80(18) . . ?
C18 Mo2 Cu2 153.2(2) . . ?
C21 Mo2 Cu2 129.52(18) . . ?
C20 Mo2 Cu2 111.72(18) . . ?
C19 Mo2 Cu2 122.59(19) . . ?
S3 Mo2 Cu2 56.08(5) . 2 ?
S4 Mo2 Cu2 101.71(5) . 2 ?
S4 Mo2 Cu2 51.76(5) 2 2 ?
C17 Mo2 Cu2 129.68(18) . 2 ?
C18 Mo2 Cu2 112.02(19) . 2 ?
C21 Mo2 Cu2 163.72(19) . 2 ?
C20 Mo2 Cu2 154.8(2) . 2 ?
C19 Mo2 Cu2 123.1(2) . 2 ?
Cu2 Mo2 Cu2 65.29(4) . 2 ?
S3 Mo2 Mo2 99.35(5) . 2 ?
S4 Mo2 Mo2 52.04(5) . 2 ?
S4 Mo2 Mo2 52.03(5) 2 2 ?
C17 Mo2 Mo2 120.46(18) . 2 ?
C18 Mo2 Mo2 144.35(19) . 2 ?
C21 Mo2 Mo2 120.62(19) . 2 ?
C20 Mo2 Mo2 144.3(2) . 2 ?
C19 Mo2 Mo2 178.19(19) . 2 ?
Cu2 Mo2 Mo2 59.10(3) . 2 ?
Cu2 Mo2 Mo2 57.84(3) 2 2 ?
N2 Cu2 S4 109.60(18) . . ?
N2 Cu2 S3 123.21(18) . . ?
S4 Cu2 S3 105.68(7) . . ?
N2 Cu2 S3 113.36(19) . 2 ?
S4 Cu2 S3 103.92(7) . 2 ?
S3 Cu2 S3 99.09(7) . 2 ?
N2 Cu2 Mo2 146.60(19) . . ?
S4 Cu2 Mo2 54.86(5) . . ?
S3 Cu2 Mo2 52.02(5) . . ?
S3 Cu2 Mo2 99.67(5) 2 . ?
N2 Cu2 Mo2 136.43(17) . 2 ?
S4 Cu2 Mo2 54.26(5) . 2 ?
S3 Cu2 Mo2 100.30(5) . 2 ?
S3 Cu2 Mo2 51.00(4) 2 2 ?
Mo2 Cu2 Mo2 63.05(3) . 2 ?
N2 Cu2 Cu2 151.53(18) . 2 ?
S4 Cu2 Cu2 97.86(4) . 2 ?
S3 Cu2 Cu2 52.25(5) . 2 ?
S3 Cu2 Cu2 50.26(5) 2 2 ?
Mo2 Cu2 Cu2 57.96(3) . 2 ?
Mo2 Cu2 Cu2 56.75(3) 2 2 ?
Mo2 S3 Cu2 73.05(5) . . ?
Mo2 S3 Cu2 72.92(5) . 2 ?
Cu2 S3 Cu2 77.48(7) . 2 ?
Cu2 S4 Mo2 72.83(5) . . ?
Cu2 S4 Mo2 73.98(5) . 2 ?
Mo2 S4 Mo2 75.92(6) . 2 ?
C27 N2 C31 117.7(6) . . ?
C27 N2 Cu2 121.7(5) . . ?
C31 N2 Cu2 119.7(5) . . ?
C21 C17 C18 108.1(6) . . ?
C21 C17 C22 125.9(7) . . ?
C18 C17 C22 125.8(7) . . ?
C21 C17 Mo2 72.7(4) . . ?
C18 C17 Mo2 72.2(4) . . ?
C22 C17 Mo2 125.3(5) . . ?
C19 C18 C17 107.8(7) . . ?
C19 C18 C23 127.2(8) . . ?
C17 C18 C23 124.7(7) . . ?
C19 C18 Mo2 74.6(4) . . ?
C17 C18 Mo2 72.2(4) . . ?
C23 C18 Mo2 124.7(5) . . ?
C18 C19 C20 108.1(7) . . ?
C18 C19 C24 126.2(8) . . ?
C20 C19 C24 125.5(8) . . ?
C18 C19 Mo2 71.1(4) . . ?
C20 C19 Mo2 71.0(4) . . ?
C24 C19 Mo2 127.1(6) . . ?
C21 C20 C19 107.6(7) . . ?
C21 C20 C25 126.3(8) . . ?
C19 C20 C25 125.8(8) . . ?
C21 C20 Mo2 72.3(4) . . ?
C19 C20 Mo2 73.8(4) . . ?
C25 C20 Mo2 124.5(6) . . ?
C17 C21 C20 108.3(7) . . ?
C17 C21 C26 126.4(7) . . ?
C20 C21 C26 125.0(7) . . ?
C17 C21 Mo2 72.5(4) . . ?
C20 C21 Mo2 72.8(4) . . ?
C26 C21 Mo2 124.9(5) . . ?
C17 C22 H22A 109.5 . . ?
C17 C22 H22B 109.5 . . ?
H22A C22 H22B 109.5 . . ?
C17 C22 H22C 109.5 . . ?
H22A C22 H22C 109.5 . . ?
H22B C22 H22C 109.5 . . ?
C18 C23 H23A 109.5 . . ?
C18 C23 H23B 109.5 . . ?
H23A C23 H23B 109.5 . . ?
C18 C23 H23C 109.5 . . ?
H23A C23 H23C 109.5 . . ?
H23B C23 H23C 109.5 . . ?
C19 C24 H24A 109.5 . . ?
C19 C24 H24B 109.5 . . ?
H24A C24 H24B 109.5 . . ?
C19 C24 H24C 109.5 . . ?
H24A C24 H24C 109.5 . . ?
H24B C24 H24C 109.5 . . ?
C20 C25 H25A 109.5 . . ?
C20 C25 H25B 109.5 . . ?
H25A C25 H25B 109.5 . . ?
C20 C25 H25C 109.5 . . ?
H25A C25 H25C 109.5 . . ?
H25B C25 H25C 109.5 . . ?
C21 C26 H26A 109.5 . . ?
C21 C26 H26B 109.5 . . ?
H26A C26 H26B 109.5 . . ?
C21 C26 H26C 109.5 . . ?
H26A C26 H26C 109.5 . . ?
H26B C26 H26C 109.5 . . ?
N2 C27 C28 122.5(7) . . ?
N2 C27 H27 118.7 . . ?
C28 C27 H27 118.7 . . ?
C27 C28 C29 119.9(7) . . ?
C27 C28 H28 120.0 . . ?
C29 C28 H28 120.0 . . ?
C30 C29 C28 117.2(6) . . ?
C30 C29 C32 122.6(7) . . ?
C28 C29 C32 120.1(7) . . ?
C31 C30 C29 119.1(7) . . ?
C31 C30 H30 120.5 . . ?
C29 C30 H30 120.5 . . ?
N2 C31 C30 123.4(7) . . ?
N2 C31 H31 118.3 . . ?
C30 C31 H31 118.3 . . ?
C32 C32 C29 125.1(9) 3 . ?
C32 C32 H32 117.5 3 . ?
C29 C32 H32 117.5 . . ?
C33 N3 H3A 120.0 . . ?
C33 N3 H3B 120.0 . . ?
H3A N3 H3B 120.0 . . ?
C38 C33 C34 123.2(19) . . ?
C38 C33 N3 119.1(16) . . ?
C34 C33 N3 117.5(16) . . ?
C33 C34 C35 117.1(16) . . ?
C33 C34 H34 121.4 . . ?
C35 C34 H34 121.4 . . ?
C34 C35 C36 121.7(17) . . ?
C34 C35 H35 119.2 . . ?
C36 C35 H35 119.2 . . ?
C37 C36 C35 115(2) . . ?
C37 C36 H36 122.6 . . ?
C35 C36 H36 122.6 . . ?
C38 C37 C36 122(2) . . ?
C38 C37 H37 118.9 . . ?
C36 C37 H37 118.9 . . ?
C37 C38 C33 121(2) . . ?
C37 C38 H38 119.7 . . ?
C33 C38 H38 119.7 . . ?
C39 N4 H4A 120.0 . . ?
C39 N4 H4B 120.0 . . ?
H4A N4 H4B 120.0 . . ?
N4 C39 C44 121.6(14) . . ?
N4 C39 C40 123.3(14) . . ?
C44 C39 C40 115.1(16) . . ?
C41 C40 C39 122.1(16) . . ?
C41 C40 H40 118.9 . . ?
C39 C40 H40 118.9 . . ?
C40 C41 C42 122.6(18) . . ?
C40 C41 H41 118.7 . . ?
C42 C41 H41 118.7 . . ?
C41 C42 C43 117.5(18) . . ?
C41 C42 H42 121.2 . . ?
C43 C42 H42 121.2 . . ?
C44 C43 C42 120.5(15) . . ?
C44 C43 H43 119.7 . . ?
C42 C43 H43 119.7 . . ?
C43 C44 C39 122.1(15) . . ?
C43 C44 H44 118.9 . . ?
C39 C44 H44 118.9 . . ?
O3 Cl1 O2A 92.5(9) . . ?
O3 Cl1 O4A 141.0(9) . . ?
O2A Cl1 O4A 123.0(10) . . ?
O3 Cl1 O1 120.2(9) . . ?
O2A Cl1 O1 65.3(8) . . ?
O4A Cl1 O1 91.5(8) . . ?
O3 Cl1 O4 117.9(9) . . ?
O2A Cl1 O4 138.0(10) . . ?
O4A Cl1 O4 23.8(7) . . ?
O1 Cl1 O4 114.1(8) . . ?
O3 Cl1 O3A 31.3(7) . . ?
O2A Cl1 O3A 113.9(8) . . ?
O4A Cl1 O3A 111.2(8) . . ?
O1 Cl1 O3A 149.0(9) . . ?
O4 Cl1 O3A 87.5(8) . . ?
O3 Cl1 O2 102.9(8) . . ?
O2A Cl1 O2 46.9(7) . . ?
O4A Cl1 O2 92.6(9) . . ?
O1 Cl1 O2 99.4(8) . . ?
O4 Cl1 O2 95.7(9) . . ?
O3A Cl1 O2 100.4(8) . . ?
O3 Cl1 O1A 86.9(9) . . ?
O2A Cl1 O1A 107.2(8) . . ?
O4A Cl1 O1A 96.0(9) . . ?
O1 Cl1 O1A 53.9(8) . . ?
O4 Cl1 O1A 102.9(8) . . ?
O3A Cl1 O1A 101.3(9) . . ?
O2 Cl1 O1A 151.9(7) . . ?
O8 Cl2 O6 117.2(11) . . ?
O8 Cl2 O7 114.0(9) . . ?
O6 Cl2 O7 117.1(10) . . ?
O8 Cl2 O5 104.0(10) . . ?
O6 Cl2 O5 100.7(9) . . ?
O7 Cl2 O5 99.9(9) . . ?
O8A Cl2A O7A 111.2(10) . . ?
O8A Cl2A O5A 104.4(12) . . ?
O7A Cl2A O5A 102.2(12) . . ?
O8A Cl2A O6A 127.7(14) . . ?
O7A Cl2A O6A 108.3(11) . . ?
O5A Cl2A O6A 99.2(10) . . ?

loop_
_geom_bond_atom_site_label_1
_geom_bond_atom_site_label_2
_geom_bond_distance
_geom_bond_site_symmetry_2
_geom_bond_publ_flag
Mo1 S1 2.2370(17) . ?
Mo1 S2 2.3286(19) . ?
Mo1 S2 2.3295(17) 2_655 ?
Mo1 C2 2.341(7) . ?
Mo1 C5 2.357(7) . ?
Mo1 C3 2.359(7) . ?
Mo1 C1 2.361(6) . ?
Mo1 C4 2.402(8) . ?
Mo1 Cu1 2.7230(10) 2_655 ?
Mo1 Cu1 2.7686(12) . ?
Mo1 Mo1 2.8624(14) 2_655 ?
Cu1 N1 1.947(5) . ?
Cu1 S2 2.2567(18) . ?
Cu1 S1 2.3308(18) 2_655 ?
Cu1 S1 2.411(2) . ?
Cu1 Mo1 2.7230(10) 2_655 ?
Cu1 Cu1 2.9696(19) 2_655 ?
S1 Cu1 2.3308(18) 2_655 ?
S2 Mo1 2.3295(17) 2_655 ?
N1 C15 1.332(9) . ?
N1 C11 1.336(9) . ?
C1 C2 1.413(10) . ?
C1 C5 1.420(10) . ?
C1 C6 1.512(10) . ?
C2 C3 1.422(10) . ?
C2 C7 1.511(10) . ?
C3 C4 1.431(11) . ?
C3 C8 1.491(11) . ?
C4 C5 1.422(11) . ?
C4 C9 1.476(11) . ?
C5 C10 1.498(11) . ?
C6 H6A 0.9800 . ?
C6 H6B 0.9800 . ?
C6 H6C 0.9800 . ?
C7 H7A 0.9800 . ?
C7 H7B 0.9800 . ?
C7 H7C 0.9800 . ?
C8 H8A 0.9800 . ?
C8 H8B 0.9800 . ?
C8 H8C 0.9800 . ?
C9 H9A 0.9800 . ?
C9 H9B 0.9800 . ?
C9 H9C 0.9800 . ?
C10 H10A 0.9800 . ?
C10 H10B 0.9800 . ?
C10 H10C 0.9800 . ?
C11 C12 1.385(9) . ?
C11 H11 0.9500 . ?
C12 C13 1.380(10) . ?
C12 H12 0.9500 . ?
C13 C14 1.397(10) . ?
C13 C16 1.458(9) . ?
C14 C15 1.370(10) . ?
C14 H14 0.9500 . ?
C15 H15 0.9500 . ?
C16 C16 1.320(15) 3_656 ?
C16 H16 0.9500 . ?
Mo2 S3 2.2407(17) . ?
Mo2 S4 2.3274(19) . ?
Mo2 S4 2.3277(17) 2 ?
Mo2 C17 2.355(7) . ?
Mo2 C18 2.356(7) . ?
Mo2 C21 2.359(7) . ?
Mo2 C20 2.364(7) . ?
Mo2 C19 2.401(7) . ?
Mo2 Cu2 2.7194(12) . ?
Mo2 Cu2 2.7563(11) 2 ?
Mo2 Mo2 2.8634(15) 2 ?
Cu2 N2 1.936(5) . ?
Cu2 S4 2.2523(19) . ?
Cu2 S3 2.327(2) . ?
Cu2 S3 2.393(2) 2 ?
Cu2 Mo2 2.7563(11) 2 ?
Cu2 Cu2 2.9540(18) 2 ?
S3 Cu2 2.393(2) 2 ?
S4 Mo2 2.3277(17) 2 ?
N2 C27 1.327(10) . ?
N2 C31 1.341(9) . ?
C17 C21 1.410(10) . ?
C17 C18 1.440(11) . ?
C17 C22 1.498(10) . ?
C18 C19 1.402(11) . ?
C18 C23 1.507(10) . ?
C19 C20 1.442(11) . ?
C19 C24 1.507(11) . ?
C20 C21 1.415(11) . ?
C20 C25 1.499(11) . ?
C21 C26 1.488(11) . ?
C22 H22A 0.9800 . ?
C22 H22B 0.9800 . ?
C22 H22C 0.9800 . ?
C23 H23A 0.9800 . ?
C23 H23B 0.9800 . ?
C23 H23C 0.9800 . ?
C24 H24A 0.9800 . ?
C24 H24B 0.9800 . ?
C24 H24C 0.9800 . ?
C25 H25A 0.9800 . ?
C25 H25B 0.9800 . ?
C25 H25C 0.9800 . ?
C26 H26A 0.9800 . ?
C26 H26B 0.9800 . ?
C26 H26C 0.9800 . ?
C27 C28 1.380(10) . ?
C27 H27 0.9500 . ?
C28 C29 1.389(10) . ?
C28 H28 0.9500 . ?
C29 C30 1.389(10) . ?
C29 C32 1.462(9) . ?
C30 C31 1.373(9) . ?
C30 H30 0.9500 . ?
C31 H31 0.9500 . ?
C32 C32 1.321(15) 3 ?
C32 H32 0.9500 . ?
N3 C33 1.374(19) . ?
N3 H3A 0.8800 . ?
N3 H3B 0.8800 . ?
C33 C38 1.35(2) . ?
C33 C34 1.360(18) . ?
C34 C35 1.37(2) . ?
C34 H34 0.9500 . ?
C35 C36 1.44(2) . ?
C35 H35 0.9500 . ?
C36 C37 1.41(3) . ?
C36 H36 0.9500 . ?
C37 C38 1.31(3) . ?
C37 H37 0.9500 . ?
C38 H38 0.9500 . ?
N4 C39 1.383(18) . ?
N4 H4A 0.8800 . ?
N4 H4B 0.8800 . ?
C39 C44 1.398(17) . ?
C39 C40 1.417(19) . ?
C40 C41 1.33(2) . ?
C40 H40 0.9500 . ?
C41 C42 1.35(2) . ?
C41 H41 0.9500 . ?
C42 C43 1.41(2) . ?
C42 H42 0.9500 . ?
C43 C44 1.36(2) . ?
C43 H43 0.9500 . ?
C44 H44 0.9500 . ?
Cl1 O3 1.347(15) . ?
Cl1 O2A 1.352(13) . ?
Cl1 O4A 1.392(15) . ?
Cl1 O1 1.399(14) . ?
Cl1 O4 1.442(15) . ?
Cl1 O3A 1.463(15) . ?
Cl1 O2 1.536(15) . ?
Cl1 O1A 1.536(16) . ?
Cl2 O8 1.363(15) . ?
Cl2 O6 1.401(16) . ?
Cl2 O7 1.412(15) . ?
Cl2 O5 1.467(16) . ?
Cl2A O8A 1.293(16) . ?
Cl2A O7A 1.395(18) . ?
Cl2A O5A 1.46(2) . ?
Cl2A O6A 1.49(2) . ?
